data_4037690
loop_
_publ_author_name
'Bolte, Benoit'
'Bryan, Christopher S.'
'Sharp, Phillip P.'
'Sayyahi, Soheil'
'Rihouey, Charly'
'Kendrick, Amy'
'Lan, Ping'
'Banwell, Martin G.'
'Jackson, Colin J.'
'Fraser, Nicholas J.'
'Willis, Anthony C.'
'Ward, James S.'

_publ_section_title
;
 Total Syntheses of the 3H-Pyrrolo[2,3-c]quinolone-containing Alkaloids
 Marinoquinolines A-F, K and Aplidiopsamine A Using a Palladium-catalysed
 Ullmann Cross-coupling/Reductive Cyclization Pathway.
;
_journal_name_full 'The Journal of organic chemistry'
_journal_paper_doi 10.1021/acs.joc.9b02725
_journal_year 2019
_chemical_compound_source local
_chemical_formula_moiety 'C19 H13 N3'
_chemical_formula_sum 'C19 H13 N3'
_chemical_formula_weight 283.33
_space_group_IT_number 61
_space_group_name_Hall '-P 2ac 2ab'
_space_group_name_H-M_alt 'P b c a'
_symmetry_cell_setting orthorhombic
_symmetry_space_group_name_Hall '-P 2ac 2ab'
_symmetry_space_group_name_H-M 'P b c a'
_atom_sites_solution_hydrogens difmap
_atom_sites_solution_primary direct
_audit_creation_date 14-01-20
_audit_creation_method CRYSTALS_ver_14.40
_audit_update_record
;
2014-01-20 - Report on C19 H13 N3 
             by Anthony C. Willis
             for   Benoit Bolte and Martin Banwell

2014-01-20 - passes checkcif tests with few warnings  
;
_cell_angle_alpha 90
_cell_angle_beta 90
_cell_angle_gamma 90
_cell_formula_units_Z 8
_cell_length_a 16.1616(6)
_cell_length_b 9.5535(3)
_cell_length_c 18.6080(6)
_cell_measurement_reflns_used 47903
_cell_measurement_temperature 200
_cell_measurement_theta_max 27.5
_cell_measurement_theta_min 3
_cell_volume 2873.07(17)
_computing_cell_refinement 'DENZO/SCALEPACK (Otwinowski & Minor, 1997)'
_computing_data_collection 'COLLECT (Nonius, 2001).'
_computing_data_reduction 'DENZO/SCALEPACK (Otwinowski & Minor, 1997)'
_computing_molecular_graphics
; 
ORTEP-II (Johnson 1976) in teXsan (MSC, 1992-1997)
;
_computing_publication_material 'CRYSTALS (Betteridge et al., 2003)'
_computing_structure_refinement 'CRYSTALS (Betteridge et al., 2003)'
_computing_structure_solution 'SIR92 (Altomare et al., 1994)'
_diffrn_ambient_temperature 200
_diffrn_measured_fraction_theta_full 0.998
_diffrn_measured_fraction_theta_max 0.998
_diffrn_measurement_device Area
_diffrn_measurement_device_type 'Nonius KappaCCD'
_diffrn_measurement_method ' \f and \w scans with CCD '
_diffrn_radiation_monochromator graphite
_diffrn_radiation_type 'Mo K\a'
_diffrn_radiation_wavelength 0.71073
_diffrn_reflns_av_R_equivalents 0.065
_diffrn_reflns_limit_h_max 20
_diffrn_reflns_limit_h_min -20
_diffrn_reflns_limit_k_max 12
_diffrn_reflns_limit_k_min -12
_diffrn_reflns_limit_l_max 24
_diffrn_reflns_limit_l_min -24
_diffrn_reflns_number 37244
_diffrn_reflns_theta_full 27.481
_diffrn_reflns_theta_max 27.481
_diffrn_reflns_theta_min 2.708
_diffrn_standards_number 0
_exptl_absorpt_coefficient_mu 0.079
_exptl_absorpt_correction_T_max 0.996
_exptl_absorpt_correction_T_min 0.978
_exptl_absorpt_correction_type integration
_exptl_absorpt_process_details
;
via Gaussian method (Coppens, 1970) implemented in maXus (2000)
;
_exptl_crystal_colour 'pale brown'
_exptl_crystal_density_diffrn 1.310
_exptl_crystal_density_method 'not measured'
_exptl_crystal_description plate
_exptl_crystal_F_000 1184
_exptl_crystal_size_max 0.400
_exptl_crystal_size_mid 0.190
_exptl_crystal_size_min 0.050
_refine_diff_density_max 0.28
_refine_diff_density_min -0.33
_refine_ls_extinction_method None
_refine_ls_goodness_of_fit_ref 0.9902
_refine_ls_hydrogen_treatment refxyz
_refine_ls_matrix_type full
_refine_ls_number_parameters 238
_refine_ls_number_reflns 3295
_refine_ls_number_restraints 0
_refine_ls_R_factor_all 0.0745
_refine_ls_R_factor_gt 0.0457
_refine_ls_shift/su_max 0.0010137
_refine_ls_shift/su_mean 0.0002355
_refine_ls_structure_factor_coef Fsqd
_refine_ls_weighting_details
;
 Method= Modified Sheldrick 
 w=1/[\s^2^(F^2^) + ( 0.06P)^2^ + 0.58P] 
 ,where P=(max(Fo^2^,0) + 2Fc^2^)/3 
;
_refine_ls_weighting_scheme calc
_refine_ls_wR_factor_all 0.1187
_refine_ls_wR_factor_gt 0.1017
_refine_ls_wR_factor_ref 0.1187
_reflns_limit_h_max 20
_reflns_limit_h_min 0
_reflns_limit_k_max 12
_reflns_limit_k_min 0
_reflns_limit_l_max 24
_reflns_limit_l_min 0
_reflns_number_gt 2286
_reflns_number_total 3296
_reflns_threshold_expression I>2.0\s(I)
_oxford_diffrn_Wilson_B_factor 3.86
_oxford_diffrn_Wilson_scale 3.52
_oxford_refine_ls_r_factor_ref 0.0745
_oxford_refine_ls_scale 0.5263(13)
_oxford_reflns_number_all 3295
_oxford_reflns_threshold_expression_ref I>-10.0\s(I)
_oxford_structure_analysis_title 'ban1377 At 16:40 on 16/ 1'
_cod_data_source_file jo9b02725_si_005.cif
_cod_data_source_block ban1377
_cod_original_sg_symbol_Hall '-P 2ac 2ab '
_cod_original_sg_symbol_H-M 'P b c a '
_cod_database_code 4037690

loop_
_symmetry_equiv_pos_as_xyz
x,y,z
-x,-y,-z
-x+1/2,y+1/2,z
x+1/2,-y+1/2,-z
x,-y+1/2,z+1/2
-x,y+1/2,-z+1/2
-x+1/2,-y,z+1/2
x+1/2,y,-z+1/2

loop_
_atom_site_label
_atom_site_type_symbol
_atom_site_fract_x
_atom_site_fract_y
_atom_site_fract_z
_atom_site_U_iso_or_equiv
_atom_site_occupancy
_atom_site_adp_type
N1 N 0.51916(8) 0.64674(12) 0.59514(6) 0.0422 1.0000 Uani
C2 C 0.54690(9) 0.52907(14) 0.62448(7) 0.0394 1.0000 Uani
C3 C 0.60752(9) 0.44883(15) 0.58764(8) 0.0412 1.0000 Uani
N4 N 0.64313(8) 0.32229(14) 0.60463(7) 0.0482 1.0000 Uani
C5 C 0.69883(11) 0.28771(19) 0.55218(9) 0.0555 1.0000 Uani
C6 C 0.70120(11) 0.38997(18) 0.50181(9) 0.0531 1.0000 Uani
C7 C 0.64250(9) 0.49306(15) 0.52285(8) 0.0435 1.0000 Uani
C8 C 0.61205(10) 0.61862(15) 0.49071(7) 0.0427 1.0000 Uani
C9 C 0.63808(11) 0.67126(18) 0.42363(8) 0.0512 1.0000 Uani
C10 C 0.60091(12) 0.78659(18) 0.39447(9) 0.0567 1.0000 Uani
C11 C 0.53734(12) 0.85486(18) 0.43122(9) 0.0570 1.0000 Uani
C12 C 0.51177(11) 0.80815(16) 0.49735(8) 0.0504 1.0000 Uani
C13 C 0.54861(10) 0.68889(14) 0.52863(7) 0.0417 1.0000 Uani
C14 C 0.51080(9) 0.48587(15) 0.69301(7) 0.0415 1.0000 Uani
C15 C 0.54501(11) 0.39563(15) 0.74227(8) 0.0476 1.0000 Uani
N16 N 0.49142(9) 0.37249(14) 0.79782(7) 0.0522 1.0000 Uani
C17 C 0.42014(10) 0.44725(16) 0.78520(8) 0.0485 1.0000 Uani
C18 C 0.34816(12) 0.4547(2) 0.82620(10) 0.0618 1.0000 Uani
C19 C 0.28552(13) 0.5384(2) 0.80058(10) 0.0671 1.0000 Uani
C20 C 0.29306(12) 0.6121(2) 0.73617(10) 0.0623 1.0000 Uani
C21 C 0.36423(10) 0.60424(18) 0.69508(9) 0.0509 1.0000 Uani
C22 C 0.42987(9) 0.52171(15) 0.72006(8) 0.0434 1.0000 Uani
H51 H 0.7310(12) 0.1997(19) 0.5556(9) 0.0668 1.0000 Uiso
H61 H 0.7364(11) 0.3927(18) 0.4581(9) 0.0639 1.0000 Uiso
H91 H 0.6827(11) 0.6195(18) 0.3980(9) 0.0615 1.0000 Uiso
H101 H 0.6179(11) 0.8221(19) 0.3466(10) 0.0667 1.0000 Uiso
H111 H 0.5085(11) 0.937(2) 0.4074(9) 0.0675 1.0000 Uiso
H121 H 0.4649(11) 0.8543(18) 0.5239(9) 0.0594 1.0000 Uiso
H151 H 0.5988(11) 0.3504(18) 0.7433(9) 0.0564 1.0000 Uiso
H181 H 0.3444(12) 0.403(2) 0.8716(11) 0.0729 1.0000 Uiso
H191 H 0.2347(13) 0.550(2) 0.8286(10) 0.0813 1.0000 Uiso
H201 H 0.2481(14) 0.673(2) 0.7186(9) 0.0745 1.0000 Uiso
H211 H 0.3702(11) 0.6612(18) 0.6503(9) 0.0592 1.0000 Uiso
H41 H 0.6287(11) 0.2678(18) 0.6410(9) 0.0581 1.0000 Uiso
H161 H 0.4977(11) 0.3041(19) 0.8339(10) 0.0644 1.0000 Uiso

loop_
_atom_site_aniso_label
_atom_site_aniso_U_11
_atom_site_aniso_U_22
_atom_site_aniso_U_33
_atom_site_aniso_U_23
_atom_site_aniso_U_13
_atom_site_aniso_U_12
N1 0.0478(7) 0.0406(6) 0.0383(6) -0.0017(5) -0.0012(5) 0.0005(5)
C2 0.0405(7) 0.0383(7) 0.0393(7) -0.0030(6) -0.0035(6) -0.0036(6)
C3 0.0396(8) 0.0388(7) 0.0451(8) -0.0044(6) -0.0034(6) -0.0023(6)
N4 0.0496(8) 0.0428(7) 0.0522(8) -0.0007(6) 0.0001(6) 0.0058(6)
C5 0.0510(9) 0.0549(9) 0.0607(10) -0.0095(8) 0.0021(8) 0.0126(8)
C6 0.0479(9) 0.0589(10) 0.0523(9) -0.0080(8) 0.0048(7) 0.0045(8)
C7 0.0404(8) 0.0462(8) 0.0438(8) -0.0081(6) -0.0027(6) -0.0045(6)
C8 0.0449(8) 0.0438(8) 0.0395(7) -0.0070(6) -0.0020(6) -0.0097(6)
C9 0.0556(10) 0.0544(9) 0.0435(8) -0.0053(7) 0.0020(7) -0.0113(8)
C10 0.0714(11) 0.0566(10) 0.0421(8) 0.0016(7) 0.0000(8) -0.0153(9)
C11 0.0750(12) 0.0486(9) 0.0473(9) 0.0061(7) -0.0089(8) -0.0059(9)
C12 0.0617(10) 0.0437(8) 0.0457(8) 0.0002(7) -0.0032(7) 0.0021(7)
C13 0.0484(8) 0.0395(7) 0.0371(7) -0.0041(6) -0.0032(6) -0.0049(6)
C14 0.0464(8) 0.0384(7) 0.0395(7) -0.0025(6) -0.0002(6) -0.0032(6)
C15 0.0560(9) 0.0420(8) 0.0449(8) 0.0017(7) -0.0010(7) -0.0002(7)
N16 0.0659(9) 0.0467(7) 0.0442(7) 0.0055(6) 0.0037(6) -0.0019(7)
C17 0.0558(10) 0.0451(8) 0.0445(8) -0.0043(7) 0.0049(7) -0.0134(7)
C18 0.0645(12) 0.0644(11) 0.0564(10) -0.0051(9) 0.0133(9) -0.0204(9)
C19 0.0528(11) 0.0782(13) 0.0704(12) -0.0177(10) 0.0170(9) -0.0201(10)
C20 0.0440(9) 0.0720(12) 0.0709(12) -0.0145(10) 0.0009(8) -0.0037(9)
C21 0.0464(9) 0.0547(10) 0.0514(9) -0.0070(7) -0.0024(7) -0.0039(7)
C22 0.0464(9) 0.0415(7) 0.0423(7) -0.0067(6) 0.0011(6) -0.0081(7)

loop_
_atom_type_symbol
_atom_type_scat_dispersion_real
_atom_type_scat_dispersion_imag
_atom_type_scat_Cromer_Mann_a1
_atom_type_scat_Cromer_Mann_b1
_atom_type_scat_Cromer_Mann_a2
_atom_type_scat_Cromer_Mann_b2
_atom_type_scat_Cromer_Mann_a3
_atom_type_scat_Cromer_Mann_b3
_atom_type_scat_Cromer_Mann_a4
_atom_type_scat_Cromer_Mann_b4
_atom_type_scat_Cromer_Mann_c
_atom_type_scat_source
C 0.0033 0.0016 2.3100 20.8439 1.0200 10.2075 1.5886 0.5687 0.8650 51.6512 0.2156 'International Tables Vol C 4.2.6.8 and 6.1.1.4'
H 0.0000 0.0000 0.4930 10.5109 0.3229 26.1257 0.1402 3.1424 0.0408 57.7998 0.0030 'International Tables Vol C 4.2.6.8 and 6.1.1.4'
N 0.0061 0.0033 12.2126 0.0057 3.1322 9.8933 2.0125 28.9975 1.1663 0.5826 -11.5290 'International Tables Vol C 4.2.6.8 and 6.1.1.4'

loop_
_exptl_crystal_face_index_h
_exptl_crystal_face_index_k
_exptl_crystal_face_index_l
_exptl_crystal_face_perp_dist
1 0 0 0.230
-1 0 0 0.170
0 1 0 0.020
0 -1 0 0.030
0 0 1 0.080
0 0 -1 0.110
1 0 -1 0.210
-1 0 4 0.094
-1 0 -1 0.160

loop_
_geom_angle_atom_site_label_1
_geom_angle_atom_site_label_2
_geom_angle_atom_site_label_3
_geom_angle
_geom_angle_publ_flag
C2 N1 C13 119.82(12) yes
N1 C2 C3 119.44(13) yes
N1 C2 C14 117.57(13) yes
C3 C2 C14 122.95(13) yes
C2 C3 N4 130.69(14) yes
C2 C3 C7 122.16(13) yes
N4 C3 C7 107.15(13) yes
C3 N4 C5 108.87(14) yes
C3 N4 H41 125.6(11) no
C5 N4 H41 125.2(11) no
N4 C5 C6 109.76(15) yes
N4 C5 H51 120.3(10) no
C6 C5 H51 129.9(10) no
C5 C6 C7 106.86(15) yes
C5 C6 H61 127.0(10) no
C7 C6 H61 126.1(10) no
C6 C7 C3 107.33(14) yes
C6 C7 C8 134.13(14) yes
C3 C7 C8 118.43(13) yes
C7 C8 C9 124.58(15) yes
C7 C8 C13 116.09(13) yes
C9 C8 C13 119.26(14) yes
C8 C9 C10 120.51(16) yes
C8 C9 H91 117.5(10) no
C10 C9 H91 121.9(10) no
C9 C10 C11 120.37(15) yes
C9 C10 H101 120.7(11) no
C11 C10 H101 118.9(11) no
C10 C11 C12 120.58(16) yes
C10 C11 H111 119.1(10) no
C12 C11 H111 120.3(10) no
C11 C12 C13 120.35(17) yes
C11 C12 H121 121.6(10) no
C13 C12 H121 118.0(10) no
C8 C13 C12 118.91(14) yes
C8 C13 N1 123.83(13) yes
C12 C13 N1 117.26(14) yes
C2 C14 C15 126.74(14) yes
C2 C14 C22 126.82(13) yes
C15 C14 C22 106.31(13) yes
C14 C15 N16 110.54(15) yes
C14 C15 H151 130.7(10) no
N16 C15 H151 118.8(10) no
C15 N16 C17 108.52(13) yes
C15 N16 H161 125.6(11) no
C17 N16 H161 124.9(11) no
N16 C17 C18 129.22(16) yes
N16 C17 C22 108.33(13) yes
C18 C17 C22 122.45(16) yes
C17 C18 C19 117.04(17) yes
C17 C18 H181 119.9(11) no
C19 C18 H181 123.1(11) no
C18 C19 C20 121.79(18) yes
C18 C19 H191 120.0(12) no
C20 C19 H191 118.1(12) no
C19 C20 C21 121.35(19) yes
C19 C20 H201 121.2(11) no
C21 C20 H201 117.4(11) no
C20 C21 C22 118.46(16) yes
C20 C21 H211 120.7(10) no
C22 C21 H211 120.7(10) no
C14 C22 C17 106.29(13) yes
C14 C22 C21 134.76(14) yes
C17 C22 C21 118.90(14) yes

loop_
_geom_bond_atom_site_label_1
_geom_bond_atom_site_label_2
_geom_bond_distance
_geom_bond_publ_flag
N1 C2 1.3276(18) yes
N1 C13 1.3858(18) yes
C2 C3 1.420(2) yes
C2 C14 1.462(2) yes
C3 N4 1.3756(19) yes
C3 C7 1.397(2) yes
N4 C5 1.368(2) yes
N4 H41 0.885(18) no
C5 C6 1.354(2) yes
C5 H51 0.991(19) no
C6 C7 1.422(2) yes
C6 H61 0.993(18) no
C7 C8 1.428(2) yes
C8 C9 1.410(2) yes
C8 C13 1.414(2) yes
C9 C10 1.367(2) yes
C9 H91 0.996(17) no
C10 C11 1.396(3) yes
C10 H101 0.992(18) no
C11 C12 1.373(2) yes
C11 H111 1.017(19) no
C12 C13 1.411(2) yes
C12 H121 1.007(18) no
C14 C15 1.375(2) yes
C14 C22 1.443(2) yes
C15 N16 1.367(2) yes
C15 H151 0.971(17) no
N16 C17 1.376(2) yes
N16 H161 0.942(19) no
C17 C18 1.393(2) yes
C17 C22 1.414(2) yes
C18 C19 1.375(3) yes
C18 H181 0.98(2) no
C19 C20 1.395(3) yes
C19 H191 0.98(2) no
C20 C21 1.383(2) yes
C20 H201 0.99(2) no
C21 C22 1.401(2) yes
C21 H211 0.999(17) no

loop_
_geom_contact_atom_site_label_1
_geom_contact_atom_site_label_2
_geom_contact_distance
_geom_contact_site_symmetry_2
_geom_contact_publ_flag
N1 N16 2.941(2) 6_656 no
N4 C12 3.379(2) 2_666 no
N4 C19 3.435(2) 6_646 no
N4 C11 3.438(2) 2_666 no
N4 C19 3.559(2) 8_556 no
N16 C21 3.468(2) 6_646 no
N16 C22 3.600(2) 6_646 no
C3 C12 3.499(2) 2_666 no
C3 C13 3.575(2) 2_666 no
C9 C22 3.428(2) 2_666 no
C9 C21 3.436(2) 2_666 no
C9 C14 3.571(2) 2_666 no
C10 C14 3.562(2) 2_666 no
C11 C12 3.572(2) 2_676 no
C15 C21 3.356(2) 6_646 no

loop_
_geom_hbond_atom_site_label_D
_geom_hbond_atom_site_label_H
_geom_hbond_atom_site_label_A
_geom_hbond_site_symmetry_A
_geom_hbond_angle_DHA
_geom_hbond_distance_DH
_geom_hbond_distance_HA
_geom_hbond_distance_DA
_geom_hbond_publ_flag
N16 H161 N1 6_646 165.3(16) 0.942(19) 2.020(19) 2.941(2) yes

loop_
_geom_torsion_atom_site_label_1
_geom_torsion_atom_site_label_2
_geom_torsion_atom_site_label_3
_geom_torsion_atom_site_label_4
_geom_torsion
_geom_torsion_publ_flag
N1 C2 C3 N4 -176.8(1) no
N1 C2 C3 C7 3.4(2) no
N1 C2 C14 C15 -159.2(1) no
N1 C2 C14 C22 25.4(2) no
N1 C13 C8 C7 3.6(2) no
N1 C13 C8 C9 -179.3(1) no
N1 C13 C12 C11 -179.3(1) no
N4 C3 C2 C14 1.0(2) no
N4 C3 C7 C6 -0.8(2) no
N4 C3 C7 C8 176.0(1) no
N4 C5 C6 C7 -1.3(2) no
N16 C15 C14 C2 -176.0(1) no
N16 C15 C14 C22 0.1(2) no
N16 C17 C18 C19 -179.9(2) no
N16 C17 C22 C14 1.0(2) no
N16 C17 C22 C21 178.9(1) no
C2 N1 C13 C8 -4.6(2) no
C2 N1 C13 C12 174.7(1) no
C2 C3 N4 C5 -179.8(2) no
C2 C3 C7 C6 179.0(1) no
C2 C3 C7 C8 -4.1(2) no
C2 C14 C22 C17 175.4(1) no
C2 C14 C22 C21 -1.9(3) no
C3 N4 C5 C6 0.9(2) no
C3 C2 N1 C13 0.9(2) no
C3 C2 C14 C15 22.9(2) no
C3 C2 C14 C22 -152.5(1) no
C3 C7 C6 C5 1.3(2) no
C3 C7 C8 C9 -176.2(1) no
C3 C7 C8 C13 0.7(2) no
C5 N4 C3 C7 -0.0(2) no
C5 C6 C7 C8 -174.8(2) no
C6 C7 C8 C9 -0.4(3) no
C6 C7 C8 C13 176.5(2) no
C7 C3 C2 C14 -178.8(1) no
C7 C8 C9 C10 174.9(2) no
C7 C8 C13 C12 -175.6(1) no
C8 C9 C10 C11 0.8(3) no
C8 C13 C12 C11 -0.1(2) no
C9 C8 C13 C12 1.5(2) no
C9 C10 C11 C12 0.6(3) no
C10 C9 C8 C13 -1.9(2) no
C10 C11 C12 C13 -1.0(3) no
C13 N1 C2 C14 -177.0(1) no
C14 C15 N16 C17 0.5(2) no
C14 C22 C17 C18 -179.0(2) no
C14 C22 C21 C20 178.6(2) no
C15 N16 C17 C18 179.0(2) no
C15 N16 C17 C22 -1.0(2) no
C15 C14 C22 C17 -0.7(2) no
C15 C14 C22 C21 -178.0(2) no
C17 C18 C19 C20 0.4(3) no
C17 C22 C21 C20 1.5(2) no
C18 C17 C22 C21 -1.1(2) no
C18 C19 C20 C21 -0.0(3) no
C19 C18 C17 C22 0.1(3) no
C19 C20 C21 C22 -1.0(3) no
